data_2231384
loop_
_publ_author_name
'Yuan, Maosen'
'Wang, Qi'
'Zhang, Shujun'
'Gao, Peng'
'Wang, Junru'

_publ_section_title
;
 3-(Diphenylmethylidene)indolin-2-one
;
_journal_coeditor_code ZS2123
_journal_issue 8
_journal_name_full 'Acta Crystallographica Section E'
_journal_page_first o2098
_journal_paper_doi 10.1107/S1600536811028467
_journal_volume 67
_journal_year 2011
_chemical_formula_iupac 'C21 H15 N O'
_chemical_formula_moiety 'C21 H15 N O'
_chemical_formula_sum 'C21 H15 N O'
_chemical_formula_weight 297.34
_chemical_name_systematic
;
3-(Diphenylmethylidene)indolin-2-one
;
_space_group_IT_number 33
_symmetry_cell_setting orthorhombic
_symmetry_space_group_name_Hall 'P 2c -2n'
_symmetry_space_group_name_H-M 'P n a 21'
_atom_sites_solution_hydrogens geom
_atom_sites_solution_primary direct
_atom_sites_solution_secondary difmap
_audit_creation_method SHELXL-97
_cell_angle_alpha 90.00
_cell_angle_beta 90.00
_cell_angle_gamma 90.00
_cell_formula_units_Z 4
_cell_length_a 11.0679(11)
_cell_length_b 17.6465(16)
_cell_length_c 7.8835(6)
_cell_measurement_reflns_used 1702
_cell_measurement_temperature 298(2)
_cell_measurement_theta_max 21.023
_cell_measurement_theta_min 2.83
_cell_volume 1539.7(2)
_computing_cell_refinement 'SAINT (Bruker, 2001)'
_computing_data_collection 'SMART (Bruker, 2001)'
_computing_data_reduction 'SAINT (Bruker, 2001)'
_computing_molecular_graphics 'SHELXTL (Sheldrick, 2008)'
_computing_publication_material 'SHELXTL (Sheldrick, 2008)'
_computing_structure_refinement 'SHELXL97 (Sheldrick, 2008)'
_computing_structure_solution 'SHELXS97 (Sheldrick, 2008)'
_diffrn_ambient_temperature 298(2)
_diffrn_measured_fraction_theta_full 0.998
_diffrn_measured_fraction_theta_max 0.996
_diffrn_measurement_device_type 'Bruker SMART CCD area-detector'
_diffrn_measurement_method '\f and \w'
_diffrn_radiation_monochromator graphite
_diffrn_radiation_source 'fine-focus sealed tube'
_diffrn_radiation_type MoK\a
_diffrn_radiation_wavelength 0.71073
_diffrn_reflns_av_R_equivalents 0.0496
_diffrn_reflns_av_sigmaI/netI 0.0479
_diffrn_reflns_limit_h_max 14
_diffrn_reflns_limit_h_min -14
_diffrn_reflns_limit_k_max 15
_diffrn_reflns_limit_k_min -23
_diffrn_reflns_limit_l_max 10
_diffrn_reflns_limit_l_min -9
_diffrn_reflns_number 9094
_diffrn_reflns_theta_full 26.00
_diffrn_reflns_theta_max 28.47
_diffrn_reflns_theta_min 2.83
_diffrn_standards_number 0
_exptl_absorpt_coefficient_mu 0.079
_exptl_absorpt_correction_T_max 0.9707
_exptl_absorpt_correction_T_min 0.9647
_exptl_absorpt_correction_type multi-scan
_exptl_absorpt_process_details '(<i>SADABS</i>; Sheldrick, 1996)'
_exptl_crystal_colour yellow
_exptl_crystal_density_diffrn 1.283
_exptl_crystal_density_method 'not measured'
_exptl_crystal_description block
_exptl_crystal_F_000 624
_exptl_crystal_size_max 0.46
_exptl_crystal_size_mid 0.40
_exptl_crystal_size_min 0.38
_refine_diff_density_max 0.145
_refine_diff_density_min -0.151
_refine_ls_extinction_method none
_refine_ls_goodness_of_fit_ref 1.064
_refine_ls_hydrogen_treatment constr
_refine_ls_matrix_type full
_refine_ls_number_parameters 208
_refine_ls_number_reflns 2072
_refine_ls_number_restraints 1
_refine_ls_restrained_S_all 1.064
_refine_ls_R_factor_all 0.1119
_refine_ls_R_factor_gt 0.0374
_refine_ls_shift/su_max 0.000
_refine_ls_shift/su_mean 0.000
_refine_ls_structure_factor_coef Fsqd
_refine_ls_weighting_details 'calc w=1/[\s^2^(Fo^2^)+(0.0323P)^2^+0.1729P] where P=(Fo^2^+2Fc^2^)/3'
_refine_ls_weighting_scheme calc
_refine_ls_wR_factor_gt 0.0719
_refine_ls_wR_factor_ref 0.0974
_reflns_number_gt 1105
_reflns_number_total 2072
_reflns_threshold_expression I>2\s(I)
_cod_data_source_file zs2123.cif
_cod_data_source_block I
_cod_database_code 2231384
_cod_database_fobs_code 2231384

loop_
_symmetry_equiv_pos_as_xyz
'x, y, z'
'-x, -y, z+1/2'
'x+1/2, -y+1/2, z'
'-x+1/2, y+1/2, z+1/2'

loop_
_atom_site_type_symbol
_atom_site_label
_atom_site_fract_x
_atom_site_fract_y
_atom_site_fract_z
_atom_site_U_iso_or_equiv
_atom_site_adp_type
_atom_site_calc_flag
_atom_site_refinement_flags
_atom_site_occupancy
_atom_site_symmetry_multiplicity
N N1 0.4749(2) 0.42487(13) 0.0945(4) 0.0564(7) Uani d . 1 1
H H1 0.4439 0.4611 0.0361 0.068 Uiso calc R 1 1
O O1 0.5893(2) 0.49677(11) 0.2730(3) 0.0631(6) Uani d . 1 1
C C1 0.5549(3) 0.43506(16) 0.2223(4) 0.0481(8) Uani d . 1 1
C C2 0.5846(3) 0.35719(15) 0.2880(4) 0.0415(7) Uani d . 1 1
C C3 0.5159(2) 0.30486(15) 0.1807(4) 0.0424(7) Uani d . 1 1
C C4 0.4489(3) 0.34850(16) 0.0692(4) 0.0500(8) Uani d . 1 1
C C5 0.3681(3) 0.3183(2) -0.0444(5) 0.0695(10) Uani d . 1 1
H H5 0.3233 0.3490 -0.1167 0.083 Uiso calc R 1 1
C C6 0.3564(3) 0.2406(2) -0.0468(5) 0.0728(11) Uani d . 1 1
H H6 0.3012 0.2184 -0.1206 0.087 Uiso calc R 1 1
C C7 0.4244(3) 0.19516(18) 0.0577(5) 0.0612(9) Uani d . 1 1
H H7 0.4163 0.1428 0.0513 0.073 Uiso calc R 1 1
C C8 0.5051(3) 0.22649(16) 0.1725(5) 0.0523(8) Uani d . 1 1
H H8 0.5511 0.1956 0.2428 0.063 Uiso calc R 1 1
C C9 0.6510(2) 0.34259(15) 0.4264(4) 0.0432(7) Uani d . 1 1
C C10 0.6611(2) 0.26418(15) 0.4946(4) 0.0413(7) Uani d . 1 1
C C11 0.7606(3) 0.22020(16) 0.4565(4) 0.0549(9) Uani d . 1 1
H H11 0.8228 0.2403 0.3912 0.066 Uiso calc R 1 1
C C12 0.7683(3) 0.14681(17) 0.5144(5) 0.0624(10) Uani d . 1 1
H H12 0.8355 0.1176 0.4873 0.075 Uiso calc R 1 1
C C13 0.6788(3) 0.11674(17) 0.6108(5) 0.0607(9) Uani d . 1 1
H H13 0.6844 0.0671 0.6496 0.073 Uiso calc R 1 1
C C14 0.5802(3) 0.15989(18) 0.6504(5) 0.0643(10) Uani d . 1 1
H H14 0.5187 0.1393 0.7162 0.077 Uiso calc R 1 1
C C15 0.5712(3) 0.23353(16) 0.5939(4) 0.0553(8) Uani d . 1 1
H H15 0.5042 0.2626 0.6230 0.066 Uiso calc R 1 1
C C16 0.7198(3) 0.40090(16) 0.5234(4) 0.0458(8) Uani d . 1 1
C C17 0.6978(3) 0.41196(17) 0.6938(4) 0.0562(9) Uani d . 1 1
H H17 0.6395 0.3828 0.7480 0.067 Uiso calc R 1 1
C C18 0.7609(4) 0.46540(19) 0.7850(5) 0.0704(10) Uani d . 1 1
H H18 0.7447 0.4725 0.8997 0.085 Uiso calc R 1 1
C C19 0.8472(3) 0.50795(19) 0.7065(6) 0.0702(11) Uani d . 1 1
H H19 0.8891 0.5445 0.7677 0.084 Uiso calc R 1 1
C C20 0.8726(3) 0.49722(19) 0.5391(6) 0.0711(11) Uani d . 1 1
H H20 0.9326 0.5258 0.4868 0.085 Uiso calc R 1 1
C C21 0.8093(3) 0.44404(17) 0.4473(5) 0.0611(9) Uani d . 1 1
H H21 0.8267 0.4370 0.3330 0.073 Uiso calc R 1 1

loop_
_atom_site_aniso_label
_atom_site_aniso_U_11
_atom_site_aniso_U_22
_atom_site_aniso_U_33
_atom_site_aniso_U_12
_atom_site_aniso_U_13
_atom_site_aniso_U_23
N1 0.0730(17) 0.0451(15) 0.0510(16) 0.0083(12) -0.0133(16) 0.0055(14)
O1 0.0791(14) 0.0400(12) 0.0703(16) -0.0001(10) -0.0080(14) -0.0016(12)
C1 0.0563(18) 0.0438(17) 0.044(2) 0.0028(15) 0.0026(16) -0.0005(16)
C2 0.0490(15) 0.0380(15) 0.0377(16) 0.0044(13) 0.0007(14) 0.0011(14)
C3 0.0458(16) 0.0428(16) 0.0385(16) 0.0023(13) 0.0028(14) -0.0016(15)
C4 0.0557(17) 0.0495(18) 0.0448(19) 0.0039(15) -0.0030(15) -0.0006(16)
C5 0.083(2) 0.072(2) 0.054(2) 0.005(2) -0.024(2) -0.002(2)
C6 0.081(2) 0.079(3) 0.059(2) -0.006(2) -0.020(2) -0.018(2)
C7 0.073(2) 0.0549(19) 0.056(2) -0.0049(18) -0.0027(19) -0.0126(19)
C8 0.0607(18) 0.0460(17) 0.0503(19) 0.0034(15) -0.0020(17) -0.0053(16)
C9 0.0449(16) 0.0387(16) 0.0459(18) 0.0038(12) 0.0034(15) -0.0024(14)
C10 0.0434(15) 0.0387(15) 0.0418(18) -0.0022(13) -0.0061(15) -0.0008(14)
C11 0.0485(17) 0.0464(17) 0.070(2) -0.0011(14) 0.0129(18) 0.0042(18)
C12 0.0601(19) 0.0455(19) 0.082(3) 0.0089(16) -0.003(2) -0.0042(18)
C13 0.084(2) 0.0418(18) 0.057(2) -0.0001(18) -0.009(2) 0.0046(18)
C14 0.075(2) 0.056(2) 0.062(2) -0.0100(18) 0.012(2) 0.0052(18)
C15 0.0547(17) 0.0511(18) 0.060(2) 0.0013(15) 0.0083(18) 0.0024(18)
C16 0.0508(16) 0.0371(17) 0.050(2) 0.0042(14) -0.0058(16) -0.0019(14)
C17 0.072(2) 0.0472(19) 0.049(2) 0.0000(16) -0.0001(18) 0.0011(16)
C18 0.101(3) 0.053(2) 0.057(2) 0.001(2) -0.014(2) -0.0124(19)
C19 0.078(2) 0.050(2) 0.083(3) -0.0047(18) -0.027(2) -0.015(2)
C20 0.067(2) 0.060(2) 0.086(3) -0.0166(18) -0.004(2) -0.010(2)
C21 0.065(2) 0.060(2) 0.058(2) -0.0122(17) 0.0040(19) -0.0051(18)

loop_
_atom_type_symbol
_atom_type_description
_atom_type_scat_dispersion_real
_atom_type_scat_dispersion_imag
_atom_type_scat_source
C C 0.0033 0.0000 'International Tables Vol C Tables 4.2.6.8 and 6.1.1.4'
H H 0.0000 0.0000 'International Tables Vol C Tables 4.2.6.8 and 6.1.1.4'
N N 0.0061 0.0000 'International Tables Vol C Tables 4.2.6.8 and 6.1.1.4'
O O 0.0106 0.0000 'International Tables Vol C Tables 4.2.6.8 and 6.1.1.4'

loop_
_geom_angle_atom_site_label_1
_geom_angle_atom_site_label_2
_geom_angle_atom_site_label_3
_geom_angle
C1 N1 C4 111.7(2)
C1 N1 H1 124.1
C4 N1 H1 124.1
O1 C1 N1 124.5(3)
O1 C1 C2 129.3(3)
N1 C1 C2 106.1(3)
C9 C2 C3 129.3(2)
C9 C2 C1 125.1(3)
C3 C2 C1 105.3(2)
C4 C3 C8 118.6(3)
C4 C3 C2 107.1(2)
C8 C3 C2 134.4(3)
C5 C4 C3 123.2(3)
C5 C4 N1 127.1(3)
C3 C4 N1 109.7(3)
C4 C5 C6 117.2(3)
C4 C5 H5 121.4
C6 C5 H5 121.4
C7 C6 C5 121.4(3)
C7 C6 H6 119.3
C5 C6 H6 119.3
C6 C7 C8 120.8(3)
C6 C7 H7 119.6
C8 C7 H7 119.6
C7 C8 C3 118.9(3)
C7 C8 H8 120.6
C3 C8 H8 120.6
C2 C9 C10 120.9(3)
C2 C9 C16 124.4(3)
C10 C9 C16 114.7(3)
C15 C10 C11 118.7(3)
C15 C10 C9 121.1(2)
C11 C10 C9 120.3(3)
C12 C11 C10 120.4(3)
C12 C11 H11 119.8
C10 C11 H11 119.8
C13 C12 C11 120.6(3)
C13 C12 H12 119.7
C11 C12 H12 119.7
C12 C13 C14 119.5(3)
C12 C13 H13 120.2
C14 C13 H13 120.2
C13 C14 C15 120.7(3)
C13 C14 H14 119.7
C15 C14 H14 119.7
C10 C15 C14 120.1(3)
C10 C15 H15 119.9
C14 C15 H15 119.9
C17 C16 C21 118.0(3)
C17 C16 C9 120.5(3)
C21 C16 C9 121.5(3)
C18 C17 C16 121.1(3)
C18 C17 H17 119.4
C16 C17 H17 119.4
C19 C18 C17 119.7(4)
C19 C18 H18 120.1
C17 C18 H18 120.1
C20 C19 C18 120.5(4)
C20 C19 H19 119.8
C18 C19 H19 119.8
C19 C20 C21 119.9(4)
C19 C20 H20 120.0
C21 C20 H20 120.0
C20 C21 C16 120.7(4)
C20 C21 H21 119.6
C16 C21 H21 119.6

loop_
_geom_bond_atom_site_label_1
_geom_bond_atom_site_label_2
_geom_bond_distance
N1 C1 1.353(4)
N1 C4 1.392(4)
N1 H1 0.8600
O1 C1 1.221(3)
C1 C2 1.505(4)
C2 C9 1.341(4)
C2 C3 1.465(4)
C3 C4 1.384(4)
C3 C8 1.390(4)
C4 C5 1.374(4)
C5 C6 1.377(5)
C5 H5 0.9300
C6 C7 1.374(5)
C6 H6 0.9300
C7 C8 1.386(4)
C7 H7 0.9300
C8 H8 0.9300
C9 C10 1.489(4)
C9 C16 1.491(4)
C10 C15 1.377(4)
C10 C11 1.380(4)
C11 C12 1.376(4)
C11 H11 0.9300
C12 C13 1.356(4)
C12 H12 0.9300
C13 C14 1.366(4)
C13 H13 0.9300
C14 C15 1.377(4)
C14 H14 0.9300
C15 H15 0.9300
C16 C17 1.379(4)
C16 C21 1.386(4)
C17 C18 1.376(4)
C17 H17 0.9300
C18 C19 1.364(5)
C18 H18 0.9300
C19 C20 1.363(6)
C19 H19 0.9300
C20 C21 1.377(5)
C20 H20 0.9300
C21 H21 0.9300

loop_
_geom_hbond_atom_site_label_D
_geom_hbond_atom_site_label_H
_geom_hbond_atom_site_label_A
_geom_hbond_site_symmetry_A
_geom_hbond_distance_DH
_geom_hbond_distance_HA
_geom_hbond_distance_DA
_geom_hbond_angle_DHA
_geom_hbond_publ_flag
N1 H1 O1 2_664 0.86 2.23 2.974(3) 144 yes

loop_
_geom_torsion_atom_site_label_1
_geom_torsion_atom_site_label_2
_geom_torsion_atom_site_label_3
_geom_torsion_atom_site_label_4
_geom_torsion
C4 N1 C1 O1 -177.5(3)
C4 N1 C1 C2 -0.1(3)
O1 C1 C2 C9 4.6(5)
N1 C1 C2 C9 -172.6(3)
O1 C1 C2 C3 178.8(3)
N1 C1 C2 C3 1.6(3)
C9 C2 C3 C4 171.4(3)
C1 C2 C3 C4 -2.5(3)
C9 C2 C3 C8 -7.5(6)
C1 C2 C3 C8 178.6(3)
C8 C3 C4 C5 2.9(5)
C2 C3 C4 C5 -176.2(3)
C8 C3 C4 N1 -178.4(3)
C2 C3 C4 N1 2.5(3)
C1 N1 C4 C5 177.1(3)
C1 N1 C4 C3 -1.6(4)
C3 C4 C5 C6 -1.1(5)
N1 C4 C5 C6 -179.5(3)
C4 C5 C6 C7 -1.3(6)
C5 C6 C7 C8 1.8(6)
C6 C7 C8 C3 0.1(5)
C4 C3 C8 C7 -2.4(5)
C2 C3 C8 C7 176.4(3)
C3 C2 C9 C10 -1.3(5)
C1 C2 C9 C10 171.5(3)
C3 C2 C9 C16 178.4(3)
C1 C2 C9 C16 -8.8(4)
C2 C9 C10 C15 -80.4(4)
C16 C9 C10 C15 99.8(3)
C2 C9 C10 C11 98.5(3)
C16 C9 C10 C11 -81.3(3)
C15 C10 C11 C12 1.1(4)
C9 C10 C11 C12 -177.8(3)
C10 C11 C12 C13 -0.5(5)
C11 C12 C13 C14 0.0(5)
C12 C13 C14 C15 -0.2(5)
C11 C10 C15 C14 -1.3(4)
C9 C10 C15 C14 177.5(3)
C13 C14 C15 C10 0.9(5)
C2 C9 C16 C17 122.6(3)
C10 C9 C16 C17 -57.6(4)
C2 C9 C16 C21 -59.1(4)
C10 C9 C16 C21 120.6(3)
C21 C16 C17 C18 1.5(5)
C9 C16 C17 C18 179.8(3)
C16 C17 C18 C19 -0.5(5)
C17 C18 C19 C20 -0.8(6)
C18 C19 C20 C21 1.2(6)
C19 C20 C21 C16 -0.1(5)
C17 C16 C21 C20 -1.2(5)
C9 C16 C21 C20 -179.5(3)

loop_
_cod_related_entry_id
_cod_related_entry_database
_cod_related_entry_code
1 ChemSpider 2033558
